data_2006497
loop_
_publ_author_name
'Mague, Joel T.'
'Ensley, Harry E.'
'Ling, Jing'

_publ_section_title
;
 Intermediates for the Convenient Synthesis of Bicyclic
 Aziridinocarbamates
;
_journal_issue 9
_journal_name_full 'Acta Crystallographica Section C'
_journal_page_first 1347
_journal_page_last 1350
_journal_paper_doi 10.1107/S0108270197006070
_journal_volume 53
_journal_year 1997
_chemical_formula_structural 'C6 H10 I1 N1 O2'
_chemical_formula_sum 'C6 H10 I N O2'
_chemical_formula_weight 255.06
_chemical_name_systematic
;
4,4-dimethyl-5-iodo-2-oxazineone
;
_space_group_IT_number 2
_space_group_name_Hall '-P 1'
_space_group_name_H-M_alt 'P -1'
_symmetry_cell_setting triclinic
_symmetry_space_group_name_H-M 'P -1'
_atom_type_scat_source International_Tables_for_Xray_Crystallography_(Vol._IV)
_cell_angle_alpha 95.46(4)
_cell_angle_beta 113.56(3)
_cell_angle_gamma 83.54(5)
_cell_formula_units_Z 2
_cell_length_a 6.686(3)
_cell_length_b 11.304(9)
_cell_length_c 6.399(2)
_cell_measurement_reflns_used 23
_cell_measurement_temperature 293
_cell_measurement_theta_max 16
_cell_measurement_theta_min 13
_cell_volume 439.8(4)
_computing_cell_refinement 'CAD-4 Software'
_computing_data_collection 'CAD-4 Software (Enraf-Nonius, 1989)'
_computing_data_reduction 'PROCESS MolEN (Fair, 1990)'
_computing_molecular_graphics 'ORTEPII (Johnson, 1976)'
_computing_publication_material 'CIF VAX MolEN'
_computing_structure_refinement 'LSFM MolEN'
_computing_structure_solution 'Patterson and Fourier methods'
_diffrn_ambient_temperature 293
_diffrn_measurement_device Enraf_Nonius_CAD4
_diffrn_measurement_method \q/2\q
_diffrn_radiation_type MoK\a
_diffrn_radiation_wavelength 0.71073
_diffrn_reflns_av_R_equivalents 0.031
_diffrn_reflns_limit_h_max 7
_diffrn_reflns_limit_h_min 0
_diffrn_reflns_limit_k_max 13
_diffrn_reflns_limit_k_min -13
_diffrn_reflns_limit_l_max 6
_diffrn_reflns_limit_l_min -7
_diffrn_reflns_number 1678
_diffrn_reflns_theta_max 25.00
_diffrn_reflns_theta_min 1.82
_diffrn_standards_decay_% -8.6
_diffrn_standards_interval_time 120
_diffrn_standards_number 2
_exptl_absorpt_coefficient_mu 3.59
_exptl_absorpt_correction_T_max 0.630
_exptl_absorpt_correction_T_min 0.515
_exptl_absorpt_correction_type \y_scans_(North,_Phillips_&_Mathews,_1968)
_exptl_crystal_colour Colorless
_exptl_crystal_density_diffrn 1.93
_exptl_crystal_density_method none
_exptl_crystal_description Plate
_exptl_crystal_F_000 244
_exptl_crystal_size_max 0.43
_exptl_crystal_size_mid 0.33
_exptl_crystal_size_min 0.13
_refine_diff_density_max 3.3
_refine_diff_density_min -2.1
_refine_ls_extinction_method none
_refine_ls_goodness_of_fit_obs 2.216
_refine_ls_hydrogen_treatment noref
_refine_ls_matrix_type full
_refine_ls_number_parameters 91
_refine_ls_number_reflns 1264
_refine_ls_number_restraints 4
_refine_ls_R_factor_all 0.080
_refine_ls_R_factor_obs .064
_refine_ls_shift/esd_max 0.002
_refine_ls_structure_factor_coef F
_refine_ls_weighting_details '4Fo^2^/[\s^2^(Fo^2^) + 0.0036Fo^4^]'
_refine_ls_weighting_scheme calc
_refine_ls_wR_factor_obs .082
_reflns_number_observed 1264
_reflns_number_total 1535
_reflns_observed_criterion >2.0\s(I)
_cod_data_source_file fr1050.cif
_cod_data_source_block 1
_cod_original_formula_sum 'C6 H10 I1 N1 O2'
_cod_database_code 2006497

loop_
_space_group_symop_id
_space_group_symop_operation_xyz
1 x,y,z
2 -x,-y,-z

loop_
_atom_site_aniso_label
_atom_site_aniso_U_11
_atom_site_aniso_U_22
_atom_site_aniso_U_33
_atom_site_aniso_U_12
_atom_site_aniso_U_13
_atom_site_aniso_U_23
I .0410(3) .0510(3) .0987(4) .0110(2) .0139(2) .0250(3)
O1 .045(2) .044(3) .060(2) .005(2) .021(2) .007(2)
O2 .037(2) .043(3) .060(2) -.004(2) .015(2) .003(2)
N .039(3) .038(3) .052(3) .000(2) .008(2) .012(2)
C1 .032(3) .043(3) .046(3) .005(3) .014(2) .011(3)
C2 .030(3) .047(4) .048(3) .002(3) .008(2) .004(3)
C3 .033(3) .040(3) .051(3) .006(3) .013(2) .008(3)
C4 .027(3) .038(3) .062(3) .007(3) .012(2) .012(3)
C5 .040(3) .055(4) .097(5) -.003(3) .019(3) .026(4)
C6 .050(4) .069(5) .054(4) .001(4) .008(3) -.008(4)

loop_
_atom_site_label
_atom_site_fract_x
_atom_site_fract_y
_atom_site_fract_z
_atom_site_U_iso_or_equiv
_atom_site_thermal_displace_type
_atom_site_calc_flag
I .24825(8) .61092(5) .44760(10) .0677(2) Uani ?
O1 -.2608(8) 1.0829(5) .1284(8) .0500(10) Uani ?
O2 .0561(8) .9792(5) .2767(9) .0480(10) Uani ?
N -.2664(9) .8850(5) .1020(10) .046(2) Uani ?
C1 -.1640(10) .9859(6) .1650(10) .041(2) Uani ?
C2 .1800(10) .8665(7) .3300(10) .045(2) Uani ?
C3 .0460(10) .7746(6) .3530(10) .043(2) Uani ?
C4 -.1600(10) .7614(6) .1340(10) .044(2) Uani ?
C5 -.3190(10) .6855(8) .167(2) .065(3) Uani ?
C6 -.1140(10) .7162(9) -.0720(10) .063(3) Uani ?
H3 .0077 .8036 .4929 .0517 Uiso calc
H5a -.2597 .6049 .1819 .0782 Uiso calc
H5b -.3417 .7140 .3010 .0782 Uiso calc
H5c -.4547 .6906 .0386 .0782 Uiso calc
H6a -.0438 .6378 -.0503 .0756 Uiso calc
H6b -.0202 .7673 -.0936 .0756 Uiso calc
H6c -.2471 .7153 -.2032 .0756 Uiso calc
H2a .3040 .8758 .4692 .0534 Uiso calc
H2b .2284 .8400 .2106 .0534 Uiso calc

loop_
_geom_angle_atom_site_label_1
_geom_angle_atom_site_label_2
_geom_angle_atom_site_label_3
_geom_angle
_geom_angle_publ_flag
C1 O2 C2 121.0(6) yes
C1 N C4 126.3(6) yes
O1 C1 O2 118.2(7) yes
O1 C1 N 122.7(7) yes
O2 C1 N 119.1(7) yes
O2 C2 C3 111.3(6) yes
I C3 C2 108.9(5) ?
I C3 C4 113.6(5) ?
C2 C3 C4 110.3(6) ?
N C4 C3 103.4(6) yes
N C4 C5 106.8(6) ?
N C4 C6 109.7(7) ?
C3 C4 C5 111.5(7) ?
C3 C4 C6 113.9(6) ?
C5 C4 C6 111.0(8) ?

loop_
_geom_bond_atom_site_label_1
_geom_bond_atom_site_label_2
_geom_bond_distance
_geom_bond_publ_flag
I C3 2.147(7) ?
O1 C1 1.200(10) yes
O2 C1 1.354(9) yes
O2 C2 1.430(10) yes
N C1 1.341(9) yes
N C4 1.488(9) yes
C2 C3 1.500(10) ?
C3 C4 1.530(10) ?
C4 C5 1.530(10) ?
C4 C6 1.510(10) ?

loop_
_geom_torsion_atom_site_label_1
_geom_torsion_atom_site_label_2
_geom_torsion_atom_site_label_3
_geom_torsion_atom_site_label_4
_geom_torsion
_geom_torsion_publ_flag
C2 O2 C1 O1 178.6(6) yes
C2 O2 C1 N -0.2(9) yes
C1 O2 C2 C3 -27.4(8) yes
C4 N C1 O1 178.3(5) yes
C4 N C1 O2 -3.0(10) yes
C1 N C4 C3 31.0(9) yes
C2 C3 C4 N -55.6(7) yes
